data_4134453
loop_
_publ_author_name
'Miloserdov, Fedor M.'
'Rajabi, Nasir A.'
'Lowe, John P.'
'Mahon, Mary F.'
'Macgregor, Stuart A.'
'Whittlesey, Michael K.'

_publ_section_title
;
 Zn-Promoted C-H Reductive Elimination and H<sub>2</sub> Activation via a
 Dual Unsaturated Heterobimetallic Ru-Zn Intermediate.
;
_journal_issue 13
_journal_name_full 'Journal of the American Chemical Society'
_journal_page_first 6340
_journal_page_last 6349
_journal_paper_doi 10.1021/jacs.0c01062
_journal_volume 142
_journal_year 2020
_chemical_formula_moiety 'C56 H50 P3 Ru Zn2, C32 H12 B F24'
_chemical_formula_sum 'C88 H62 B F24 P3 Ru Zn2'
_chemical_formula_weight 1910.90
_space_group_crystal_system triclinic
_space_group_IT_number 2
_space_group_name_Hall '-P 1'
_space_group_name_H-M_alt 'P -1'
_atom_sites_solution_hydrogens geom
_atom_sites_solution_primary iterative
_audit_creation_date 2018-08-20
_audit_creation_method
;
Olex2 1.2
(compiled 2018.05.29 svn.r3508 for OlexSys, GUI svn.r5506)
;
_cell_angle_alpha 90.385(2)
_cell_angle_beta 99.080(3)
_cell_angle_gamma 104.878(2)
_cell_formula_units_Z 2
_cell_length_a 13.4442(4)
_cell_length_b 17.6572(5)
_cell_length_c 18.2564(5)
_cell_measurement_reflns_used 13064
_cell_measurement_temperature 150.00(10)
_cell_measurement_theta_max 29.2160
_cell_measurement_theta_min 3.7000
_cell_volume 4131.0(2)
_computing_cell_refinement 'CrysAlisPro 1.171.39.46 (Rigaku OD, 2018)'
_computing_data_collection 'CrysAlisPro 1.171.39.46 (Rigaku OD, 2018)'
_computing_data_reduction 'CrysAlisPro 1.171.39.46 (Rigaku OD, 2018)'
_computing_molecular_graphics 'Olex2 (Dolomanov et al., 2009)'
_computing_publication_material 'Olex2 (Dolomanov et al., 2009)'
_computing_structure_refinement 'ShelXL (Sheldrick, 2015)'
_computing_structure_solution 'olex2.solve (Bourhis et al., 2015)'
_diffrn_ambient_environment N~2~
_diffrn_ambient_temperature 150.00(10)
_diffrn_detector 'CCD plate'
_diffrn_detector_area_resol_mean 16.1468
_diffrn_detector_type EosS2
_diffrn_measured_fraction_theta_full 0.998
_diffrn_measured_fraction_theta_max 0.845
_diffrn_measurement_device 'four-circle diffractometer'
_diffrn_measurement_device_type 'New Xcalibur, EosS2'
_diffrn_measurement_method '\w scans'
_diffrn_radiation_monochromator graphite
_diffrn_radiation_probe x-ray
_diffrn_radiation_type MoK\a
_diffrn_radiation_wavelength 0.71073
_diffrn_reflns_av_R_equivalents 0.0267
_diffrn_reflns_av_unetI/netI 0.0483
_diffrn_reflns_Laue_measured_fraction_full 0.998
_diffrn_reflns_Laue_measured_fraction_max 0.845
_diffrn_reflns_limit_h_max 18
_diffrn_reflns_limit_h_min -17
_diffrn_reflns_limit_k_max 24
_diffrn_reflns_limit_k_min -23
_diffrn_reflns_limit_l_max 24
_diffrn_reflns_limit_l_min -23
_diffrn_reflns_number 41802
_diffrn_reflns_point_group_measured_fraction_full 0.998
_diffrn_reflns_point_group_measured_fraction_max 0.845
_diffrn_reflns_theta_full 25.242
_diffrn_reflns_theta_max 29.451
_diffrn_reflns_theta_min 3.372
_diffrn_source 'fine-focus sealed X-ray tube'
_diffrn_source_type 'Enhance (Mo) X-ray Source'
_exptl_absorpt_coefficient_mu 0.914
_exptl_absorpt_correction_T_max 1.00000
_exptl_absorpt_correction_T_min 0.97186
_exptl_absorpt_correction_type multi-scan
_exptl_absorpt_process_details
;
CrysAlisPro 1.171.39.46 (Rigaku Oxford Diffraction, 2018)
Empirical absorption correction using spherical harmonics,
 implemented in SCALE3 ABSPACK scaling algorithm.
;
_exptl_crystal_colour 'dark orange'
_exptl_crystal_colour_modifier dark
_exptl_crystal_colour_primary orange
_exptl_crystal_density_diffrn 1.536
_exptl_crystal_description block
_exptl_crystal_F_000 1920
_exptl_crystal_size_max 0.575
_exptl_crystal_size_mid 0.306
_exptl_crystal_size_min 0.202
_refine_diff_density_max 0.820
_refine_diff_density_min -0.642
_refine_diff_density_rms 0.074
_refine_ls_extinction_method none
_refine_ls_goodness_of_fit_ref 1.025
_refine_ls_hydrogen_treatment constr
_refine_ls_matrix_type full
_refine_ls_number_parameters 1155
_refine_ls_number_reflns 19367
_refine_ls_number_restraints 153
_refine_ls_restrained_S_all 1.066
_refine_ls_R_factor_all 0.0627
_refine_ls_R_factor_gt 0.0395
_refine_ls_shift/su_max 0.001
_refine_ls_shift/su_mean 0.000
_refine_ls_structure_factor_coef Fsqd
_refine_ls_weighting_details 'w=1/[\s^2^(Fo^2^)+(0.0360P)^2^+3.1182P] where P=(Fo^2^+2Fc^2^)/3'
_refine_ls_weighting_scheme calc
_refine_ls_wR_factor_gt 0.0837
_refine_ls_wR_factor_ref 0.0947
_reflns_Friedel_coverage 0.000
_reflns_number_gt 14710
_reflns_number_total 19367
_reflns_threshold_expression 'I > 2\s(I)'
_cod_data_source_file ja0c01062_si_002.cif
_cod_data_source_block e18mkw8
_cod_depositor_comments 'Adding full bibliography for 4134447--4134453.cif.'
_cod_database_code 4134453
_shelxl_version_number 2014-3
_shelx_space_group_comment
;
The symmetry employed for this shelxl refinement is uniquely defined
by the following loop, which should always be used as a source of
symmetry information in preference to the above space-group names.
They are only intended as comments.
;
_olex2_refinement_description
;
1. Fixed Uiso
 At 1.2 times of:
  All C(H) groups
 At 1.5 times of:
  All C(H,H,H) groups
2. Restrained distances
 F4-C82 \\sim F6A-C82 \\sim F6-C82 \\sim F5A-C82 \\sim F5-C82 \\sim F4A-C82
 with sigma of 0.005
 F16-F17 \\sim F16-F18 \\sim F17-F18
 with sigma of 0.02
 C86-F16 \\sim C86-F17 \\sim C86-F18 \\sim C86-C73
 with sigma of 0.02
 F16-C86 \\sim F16A-C86
 with sigma of 0.02
 F17-C86 \\sim F17A-C86
 with sigma of 0.02
 F18-C86 \\sim F18A-C86
 with sigma of 0.02
 F16-C86 \\sim F17B-C86
 with sigma of 0.02
 F17-C86 \\sim F18B-C86
 with sigma of 0.02
 F18-C86 \\sim F16B-C86
 with sigma of 0.02
3. Rigid body (RIGU) restrains
 C82, F4A, F6A, F5A
 with sigma for 1-2 distances of 0.004 and sigma for 1-3 distances of 0.004
 C82, F4, F5, F6
 with sigma for 1-2 distances of 0.004 and sigma for 1-3 distances of 0.004
 F16B, F17B, F18B, C86, F17A, F18, F16A, F16, F18A, F17
 with sigma for 1-2 distances of 0.004 and sigma for 1-3 distances of 0.004
4. Others
 Fixed Sof: F16B(0.3) F17B(0.3) F18B(0.3) F4A(0.4) F17A(0.2) F6A(0.4) F4(0.6)
 F18(0.5) F5(0.6) F5A(0.4) F6(0.6) F16A(0.2) F16(0.5) F18A(0.2) F17(0.5)
5.a Aromatic/amide H refined with riding coordinates:
 C4(H4), C5(H5), C6(H6), C7(H7), C10(H10), C11(H11), C12(H12), C13(H13),
 C14(H14), C16(H16), C17(H17), C18(H18), C19(H19), C20(H20), C22(H22), C23(H23),
  C24(H24), C25(H25), C26(H26), C28(H28), C29(H29), C30(H30), C31(H31),
 C32(H32), C34(H34), C35(H35), C36(H36), C37(H37), C38(H38), C40(H40), C41(H41),
  C42(H42), C43(H43), C44(H44), C46(H46), C47(H47), C48(H48), C49(H49),
 C50(H50), C52(H52), C53(H53), C54(H54), C55(H55), C56(H56), C58(H58), C60(H60),
  C62(H62), C64(H64), C66(H66), C68(H68), C70(H70), C72(H72), C74(H74),
 C76(H76), C78(H78), C80(H80)
5.b Idealised Me refined as rotating group:
 C1(H1A,H1B,H1C), C2(H2A,H2B,H2C)
;

loop_
_space_group_symop_operation_xyz
'x, y, z'
'-x, -y, -z'

loop_
_atom_site_label
_atom_site_type_symbol
_atom_site_fract_x
_atom_site_fract_y
_atom_site_fract_z
_atom_site_U_iso_or_equiv
_atom_site_adp_type
_atom_site_occupancy
_atom_site_site_symmetry_order
_atom_site_calc_flag
_atom_site_refinement_flags_posn
_atom_site_refinement_flags_adp
_atom_site_refinement_flags_occupancy
_atom_site_disorder_assembly
_atom_site_disorder_group
Ru1 Ru 0.99639(2) 0.20474(2) 0.80793(2) 0.01760(5) Uani 1 1 d . . . . .
Zn1 Zn 1.16044(2) 0.16812(2) 0.86945(2) 0.02936(8) Uani 1 1 d . . . . .
Zn2 Zn 0.96565(2) 0.07718(2) 0.85970(2) 0.02501(8) Uani 1 1 d . . . . .
P1 P 1.05432(5) 0.16597(4) 0.69999(4) 0.02382(15) Uani 1 1 d . . . . .
P2 P 0.81857(5) 0.16127(3) 0.75450(3) 0.01934(13) Uani 1 1 d . . . . .
P3 P 0.98874(5) 0.26016(3) 0.92232(3) 0.01812(13) Uani 1 1 d . . . . .
C1 C 0.9421(3) -0.02625(16) 0.90138(17) 0.0379(7) Uani 1 1 d . . . . .
H1A H 0.9181 -0.0660 0.8619 0.057 Uiso 1 1 calc GR . . . .
H1B H 0.8906 -0.0317 0.9332 0.057 Uiso 1 1 calc GR . . . .
H1C H 1.0063 -0.0319 0.9296 0.057 Uiso 1 1 calc GR . . . .
C2 C 1.2528(3) 0.1073(2) 0.91573(19) 0.0497(9) Uani 1 1 d . . . . .
H2A H 1.2188 0.0732 0.9501 0.074 Uiso 1 1 calc GR . . . .
H2B H 1.3157 0.1422 0.9417 0.074 Uiso 1 1 calc GR . . . .
H2C H 1.2696 0.0766 0.8782 0.074 Uiso 1 1 calc GR . . . .
C3 C 1.1585(2) 0.26736(15) 0.80258(15) 0.0254(6) Uani 1 1 d . . . . .
C4 C 1.2379(2) 0.33124(16) 0.83854(17) 0.0347(7) Uani 1 1 d . . . . .
H4 H 1.2426 0.3426 0.8890 0.042 Uiso 1 1 calc R . . . .
C5 C 1.3090(2) 0.37701(18) 0.79902(18) 0.0433(8) Uani 1 1 d . . . . .
H5 H 1.3607 0.4190 0.8235 0.052 Uiso 1 1 calc R . . . .
C6 C 1.3049(3) 0.36177(18) 0.72366(19) 0.0472(9) Uani 1 1 d . . . . .
H6 H 1.3530 0.3937 0.6981 0.057 Uiso 1 1 calc R . . . .
C7 C 1.2294(2) 0.29901(17) 0.68691(17) 0.0371(7) Uani 1 1 d . . . . .
H7 H 1.2245 0.2889 0.6362 0.045 Uiso 1 1 calc R . . . .
C8 C 1.1611(2) 0.25154(15) 0.72729(15) 0.0274(6) Uani 1 1 d . . . . .
C9 C 1.1090(2) 0.08161(15) 0.70830(14) 0.0269(6) Uani 1 1 d . . . . .
C10 C 1.0464(2) 0.00870(15) 0.72166(15) 0.0291(6) Uani 1 1 d . . . . .
H10 H 0.9764 0.0032 0.7245 0.035 Uiso 1 1 calc R . . . .
C11 C 1.0873(3) -0.05569(17) 0.73082(16) 0.0374(7) Uani 1 1 d . . . . .
H11 H 1.0453 -0.1040 0.7404 0.045 Uiso 1 1 calc R . . . .
C12 C 1.1900(3) -0.04791(19) 0.72570(17) 0.0423(8) Uani 1 1 d . . . . .
H12 H 1.2174 -0.0912 0.7317 0.051 Uiso 1 1 calc R . . . .
C13 C 1.2530(3) 0.0236(2) 0.71172(18) 0.0445(8) Uani 1 1 d . . . . .
H13 H 1.3226 0.0283 0.7082 0.053 Uiso 1 1 calc R . . . .
C14 C 1.2128(2) 0.08859(18) 0.70286(17) 0.0375(7) Uani 1 1 d . . . . .
H14 H 1.2554 0.1368 0.6933 0.045 Uiso 1 1 calc R . . . .
C15 C 1.0141(2) 0.17070(16) 0.60040(15) 0.0306(6) Uani 1 1 d . . . . .
C16 C 1.0003(3) 0.1073(2) 0.55121(17) 0.0500(9) Uani 1 1 d . . . . .
H16 H 1.0128 0.0606 0.5684 0.060 Uiso 1 1 calc R . . . .
C17 C 0.9678(4) 0.1141(2) 0.4760(2) 0.0670(12) Uani 1 1 d . . . . .
H17 H 0.9575 0.0713 0.4430 0.080 Uiso 1 1 calc R . . . .
C18 C 0.9507(3) 0.1824(2) 0.44984(19) 0.0589(10) Uani 1 1 d . . . . .
H18 H 0.9296 0.1862 0.3993 0.071 Uiso 1 1 calc R . . . .
C19 C 0.9646(3) 0.2457(2) 0.49798(19) 0.0554(10) Uani 1 1 d . . . . .
H19 H 0.9527 0.2924 0.4803 0.066 Uiso 1 1 calc R . . . .
C20 C 0.9964(3) 0.23930(18) 0.57305(16) 0.0420(8) Uani 1 1 d . . . . .
H20 H 1.0060 0.2823 0.6056 0.050 Uiso 1 1 calc R . . . .
C21 C 0.78263(19) 0.06357(14) 0.70777(14) 0.0222(5) Uani 1 1 d . . . . .
C22 C 0.7629(2) -0.00172(14) 0.75104(15) 0.0261(6) Uani 1 1 d . . . . .
H22 H 0.7581 0.0049 0.8008 0.031 Uiso 1 1 calc R . . . .
C23 C 0.7504(2) -0.07681(15) 0.72056(17) 0.0325(6) Uani 1 1 d . . . . .
H23 H 0.7371 -0.1199 0.7499 0.039 Uiso 1 1 calc R . . . .
C24 C 0.7576(2) -0.08707(16) 0.64697(17) 0.0373(7) Uani 1 1 d . . . . .
H24 H 0.7508 -0.1370 0.6267 0.045 Uiso 1 1 calc R . . . .
C25 C 0.7749(2) -0.02288(16) 0.60334(16) 0.0352(7) Uani 1 1 d . . . . .
H25 H 0.7778 -0.0301 0.5533 0.042 Uiso 1 1 calc R . . . .
C26 C 0.7879(2) 0.05228(15) 0.63313(15) 0.0282(6) Uani 1 1 d . . . . .
H26 H 0.8002 0.0950 0.6032 0.034 Uiso 1 1 calc R . . . .
C27 C 0.7043(2) 0.16487(14) 0.79658(14) 0.0224(5) Uani 1 1 d . . . . .
C28 C 0.7077(2) 0.23709(15) 0.83003(14) 0.0268(6) Uani 1 1 d . . . . .
H28 H 0.7667 0.2787 0.8314 0.032 Uiso 1 1 calc R . . . .
C29 C 0.6251(2) 0.24743(16) 0.86102(16) 0.0346(7) Uani 1 1 d . . . . .
H29 H 0.6281 0.2960 0.8825 0.042 Uiso 1 1 calc R . . . .
C30 C 0.5378(3) 0.18607(18) 0.86030(19) 0.0431(8) Uani 1 1 d . . . . .
H30 H 0.4824 0.1929 0.8819 0.052 Uiso 1 1 calc R . . . .
C31 C 0.5329(2) 0.11463(18) 0.8275(2) 0.0474(9) Uani 1 1 d . . . . .
H31 H 0.4738 0.0732 0.8272 0.057 Uiso 1 1 calc R . . . .
C32 C 0.6148(2) 0.10367(16) 0.79502(18) 0.0350(7) Uani 1 1 d . . . . .
H32 H 0.6100 0.0554 0.7721 0.042 Uiso 1 1 calc R . . . .
C33 C 0.8064(2) 0.23251(14) 0.68417(14) 0.0242(5) Uani 1 1 d . . . . .
C34 C 0.8750(2) 0.30660(15) 0.69835(16) 0.0344(7) Uani 1 1 d . . . . .
H34 H 0.9274 0.3156 0.7397 0.041 Uiso 1 1 calc R . . . .
C35 C 0.8668(3) 0.36668(18) 0.65253(19) 0.0511(9) Uani 1 1 d . . . . .
H35 H 0.9135 0.4159 0.6629 0.061 Uiso 1 1 calc R . . . .
C36 C 0.7897(3) 0.35430(19) 0.59122(19) 0.0538(10) Uani 1 1 d . . . . .
H36 H 0.7841 0.3950 0.5601 0.065 Uiso 1 1 calc R . . . .
C37 C 0.7208(3) 0.28137(19) 0.57602(18) 0.0457(8) Uani 1 1 d . . . . .
H37 H 0.6698 0.2726 0.5338 0.055 Uiso 1 1 calc R . . . .
C38 C 0.7270(2) 0.22078(16) 0.62320(16) 0.0341(7) Uani 1 1 d . . . . .
H38 H 0.6780 0.1724 0.6140 0.041 Uiso 1 1 calc R . . . .
C39 C 0.96226(19) 0.35699(13) 0.91281(13) 0.0199(5) Uani 1 1 d . . . . .
C40 C 1.0205(2) 0.41083(14) 0.87009(14) 0.0253(6) Uani 1 1 d . . . . .
H40 H 1.0695 0.3964 0.8462 0.030 Uiso 1 1 calc R . . . .
C41 C 1.0061(2) 0.48548(15) 0.86275(14) 0.0289(6) Uani 1 1 d . . . . .
H41 H 1.0471 0.5214 0.8354 0.035 Uiso 1 1 calc R . . . .
C42 C 0.9314(2) 0.50674(15) 0.89580(15) 0.0292(6) Uani 1 1 d . . . . .
H42 H 0.9213 0.5567 0.8905 0.035 Uiso 1 1 calc R . . . .
C43 C 0.8715(2) 0.45355(15) 0.93677(15) 0.0292(6) Uani 1 1 d . . . . .
H43 H 0.8205 0.4677 0.9585 0.035 Uiso 1 1 calc R . . . .
C44 C 0.8868(2) 0.37909(14) 0.94588(14) 0.0233(5) Uani 1 1 d . . . . .
H44 H 0.8465 0.3439 0.9741 0.028 Uiso 1 1 calc R . . . .
C45 C 1.11105(19) 0.28283(14) 0.98963(13) 0.0216(5) Uani 1 1 d . . . . .
C46 C 1.1730(2) 0.35867(15) 1.00926(14) 0.0254(6) Uani 1 1 d . . . . .
H46 H 1.1525 0.4012 0.9882 0.030 Uiso 1 1 calc R . . . .
C47 C 1.2645(2) 0.37126(17) 1.05971(15) 0.0323(6) Uani 1 1 d . . . . .
H47 H 1.3054 0.4222 1.0719 0.039 Uiso 1 1 calc R . . . .
C48 C 1.2956(2) 0.30901(18) 1.09205(16) 0.0342(7) Uani 1 1 d . . . . .
H48 H 1.3573 0.3178 1.1259 0.041 Uiso 1 1 calc R . . . .
C49 C 1.2344(2) 0.23340(18) 1.07393(16) 0.0349(7) Uani 1 1 d . . . . .
H49 H 1.2547 0.1912 1.0959 0.042 Uiso 1 1 calc R . . . .
C50 C 1.1430(2) 0.22045(15) 1.02310(14) 0.0260(6) Uani 1 1 d . . . . .
H50 H 1.1024 0.1694 1.0111 0.031 Uiso 1 1 calc R . . . .
C51 C 0.90098(19) 0.20978(14) 0.98486(14) 0.0212(5) Uani 1 1 d . . . . .
C52 C 0.9129(2) 0.23872(16) 1.05771(15) 0.0308(6) Uani 1 1 d . . . . .
H52 H 0.9649 0.2841 1.0745 0.037 Uiso 1 1 calc R . . . .
C53 C 0.8484(2) 0.20082(19) 1.10519(16) 0.0409(8) Uani 1 1 d . . . . .
H53 H 0.8566 0.2213 1.1535 0.049 Uiso 1 1 calc R . . . .
C54 C 0.7719(2) 0.13281(19) 1.08198(17) 0.0404(7) Uani 1 1 d . . . . .
H54 H 0.7291 0.1072 1.1145 0.048 Uiso 1 1 calc R . . . .
C55 C 0.7593(2) 0.10325(17) 1.01028(16) 0.0340(7) Uani 1 1 d . . . . .
H55 H 0.7074 0.0577 0.9941 0.041 Uiso 1 1 calc R . . . .
C56 C 0.8235(2) 0.14101(15) 0.96228(14) 0.0243(5) Uani 1 1 d . . . . .
H56 H 0.8148 0.1201 0.9141 0.029 Uiso 1 1 calc R . . . .
F1 F 0.93680(15) 0.46276(15) 0.30156(11) 0.0700(7) Uani 1 1 d . . . . .
F2 F 0.91494(17) 0.35426(14) 0.35468(14) 0.0722(7) Uani 1 1 d . . . . .
F3 F 0.99596(15) 0.46341(15) 0.41600(11) 0.0697(7) Uani 1 1 d . . . . .
F7 F 0.4142(2) 0.27449(16) 0.58781(13) 0.0895(9) Uani 1 1 d . . . . .
F8 F 0.28260(18) 0.19965(16) 0.52661(13) 0.0826(8) Uani 1 1 d . . . . .
F9 F 0.3898(3) 0.1546(2) 0.59820(19) 0.1592(19) Uani 1 1 d . . . . .
F10 F 0.5381(2) 0.01759(12) 0.37606(13) 0.0768(8) Uani 1 1 d . . . . .
F11 F 0.6862(2) 0.10102(13) 0.39425(16) 0.0824(8) Uani 1 1 d . . . . .
F12 F 0.62065(18) 0.04591(11) 0.48421(11) 0.0583(6) Uani 1 1 d . . . . .
F13 F 0.52701(16) 0.07448(10) 0.15438(11) 0.0532(5) Uani 1 1 d . . . . .
F14 F 0.37332(14) 0.08431(9) 0.11355(11) 0.0460(5) Uani 1 1 d . . . . .
F15 F 0.48755(16) 0.10184(10) 0.04151(10) 0.0519(5) Uani 1 1 d . . . . .
F19 F 0.11168(15) 0.22866(12) 0.22849(15) 0.0765(8) Uani 1 1 d . . . . .
F20 F 0.09655(17) 0.27443(17) 0.33108(13) 0.0895(9) Uani 1 1 d . . . . .
F21 F 0.04722(15) 0.32505(12) 0.23239(14) 0.0695(7) Uani 1 1 d . . . . .
F22 F 0.27591(15) 0.58406(10) 0.23295(13) 0.0590(6) Uani 1 1 d . . . . .
F23 F 0.4287(2) 0.60632(11) 0.29305(16) 0.0932(10) Uani 1 1 d . . . . .
F24 F 0.3998(2) 0.57061(13) 0.17969(16) 0.0971(10) Uani 1 1 d . . . . .
F16B F 0.6431(14) 0.4670(5) 0.0865(7) 0.065(3) Uani 0.3 1 d D U P A 3
F17B F 0.5886(11) 0.3813(9) -0.0037(5) 0.062(3) Uani 0.3 1 d D U P A 3
F18B F 0.7405(8) 0.3914(8) 0.0696(9) 0.089(3) Uani 0.3 1 d D U P A 3
C57 C 0.62341(19) 0.39360(13) 0.35695(13) 0.0193(5) Uani 1 1 d . . . . .
C58 C 0.7217(2) 0.39007(15) 0.34445(14) 0.0244(5) Uani 1 1 d . . . . .
H58 H 0.7261 0.3529 0.3096 0.029 Uiso 1 1 calc R . . . .
C59 C 0.8132(2) 0.43969(16) 0.38179(14) 0.0292(6) Uani 1 1 d . . . . .
C60 C 0.8101(2) 0.49670(16) 0.43313(15) 0.0320(7) Uani 1 1 d . . . . .
H60 H 0.8712 0.5313 0.4571 0.038 Uiso 1 1 calc R . . . .
C61 C 0.7141(2) 0.50078(15) 0.44781(15) 0.0284(6) Uani 1 1 d . . . . .
C62 C 0.6226(2) 0.45017(14) 0.41065(14) 0.0231(5) Uani 1 1 d . . . . .
H62 H 0.5589 0.4541 0.4219 0.028 Uiso 1 1 calc R . . . .
C63 C 0.50226(19) 0.25873(13) 0.37592(13) 0.0189(5) Uani 1 1 d . . . . .
C64 C 0.4471(2) 0.25915(14) 0.43474(14) 0.0224(5) Uani 1 1 d . . . . .
H64 H 0.4131 0.2984 0.4384 0.027 Uiso 1 1 calc R . . . .
C65 C 0.4414(2) 0.20301(15) 0.48778(14) 0.0260(6) Uani 1 1 d . . . . .
C66 C 0.4893(2) 0.14276(15) 0.48397(15) 0.0278(6) Uani 1 1 d . . . . .
H66 H 0.4837 0.1042 0.5186 0.033 Uiso 1 1 calc R . . . .
C67 C 0.5454(2) 0.14183(14) 0.42712(14) 0.0238(5) Uani 1 1 d . . . . .
C68 C 0.55281(19) 0.19889(14) 0.37521(14) 0.0217(5) Uani 1 1 d . . . . .
H68 H 0.5930 0.1973 0.3384 0.026 Uiso 1 1 calc R . . . .
C69 C 0.53262(18) 0.30014(14) 0.23476(13) 0.0197(5) Uani 1 1 d . . . . .
C70 C 0.49666(19) 0.22254(14) 0.20548(14) 0.0219(5) Uani 1 1 d . . . . .
H70 H 0.4639 0.1839 0.2345 0.026 Uiso 1 1 calc R . . . .
C71 C 0.5084(2) 0.20152(15) 0.13432(14) 0.0250(6) Uani 1 1 d . . . . .
C72 C 0.5539(2) 0.25707(16) 0.08833(15) 0.0302(6) Uani 1 1 d . . . . .
H72 H 0.5616 0.2429 0.0408 0.036 Uiso 1 1 calc R . . . .
C73 C 0.5879(2) 0.33476(15) 0.11531(15) 0.0297(6) Uani 1 1 d D . . . .
C74 C 0.5781(2) 0.35502(14) 0.18675(14) 0.0242(5) Uani 1 1 d . . . . .
H74 H 0.6029 0.4074 0.2035 0.029 Uiso 1 1 calc R . . . .
C75 C 0.41744(19) 0.36612(13) 0.30043(13) 0.0191(5) Uani 1 1 d . . . . .
C76 C 0.31486(19) 0.31944(14) 0.29359(13) 0.0211(5) Uani 1 1 d . . . . .
H76 H 0.3038 0.2666 0.3036 0.025 Uiso 1 1 calc R . . . .
C77 C 0.2292(2) 0.34899(15) 0.27246(14) 0.0231(5) Uani 1 1 d . . . . .
C78 C 0.2420(2) 0.42744(15) 0.25705(14) 0.0261(6) Uani 1 1 d . . . . .
H78 H 0.1846 0.4476 0.2436 0.031 Uiso 1 1 calc R . . . .
C79 C 0.3420(2) 0.47460(15) 0.26214(14) 0.0254(6) Uani 1 1 d . . . . .
C80 C 0.4276(2) 0.44443(14) 0.28287(14) 0.0232(5) Uani 1 1 d . . . . .
H80 H 0.4942 0.4776 0.2851 0.028 Uiso 1 1 calc R . . . .
C81 C 0.9150(2) 0.4305(2) 0.36395(18) 0.0465(9) Uani 1 1 d . . . . .
C82 C 0.7092(2) 0.55934(16) 0.50589(17) 0.0465(8) Uani 1 1 d D U . . .
C83 C 0.3823(3) 0.2070(2) 0.54984(19) 0.0443(8) Uani 1 1 d . . . . .
C84 C 0.5976(3) 0.07751(17) 0.42036(17) 0.0375(7) Uani 1 1 d . . . . .
C85 C 0.4740(2) 0.11635(16) 0.11038(16) 0.0327(6) Uani 1 1 d . . . . .
C86 C 0.6358(3) 0.39688(19) 0.06765(18) 0.0550(9) Uani 1 1 d D U . . .
C87 C 0.1220(2) 0.29515(17) 0.26647(17) 0.0343(7) Uani 1 1 d . . . . .
C88 C 0.3612(3) 0.55892(17) 0.2426(2) 0.0419(8) Uani 1 1 d . . . . .
B1 B 0.5175(2) 0.32893(15) 0.31714(15) 0.0190(6) Uani 1 1 d . . . . .
F4A F 0.7970(6) 0.6110(6) 0.5286(7) 0.124(4) Uani 0.4 1 d D U P B 2
F17A F 0.7028(15) 0.4607(9) 0.1024(12) 0.053(4) Uani 0.2 1 d D U P A 2
F6A F 0.6487(9) 0.6027(5) 0.4760(4) 0.096(3) Uani 0.4 1 d D U P B 2
F4 F 0.7586(5) 0.6315(2) 0.4940(3) 0.0811(17) Uani 0.6 1 d D U P B 1
F18 F 0.5813(7) 0.4560(4) 0.0624(5) 0.074(2) Uani 0.5 1 d D U P A 1
F5 F 0.7602(6) 0.5481(3) 0.57120(18) 0.0819(15) Uani 0.6 1 d D U P B 1
F5A F 0.6606(9) 0.5265(4) 0.5589(4) 0.091(2) Uani 0.4 1 d D U P B 2
F6 F 0.6157(3) 0.5618(4) 0.5151(4) 0.0909(18) Uani 0.6 1 d D U P B 1
F16A F 0.6821(15) 0.3716(12) 0.0170(10) 0.058(4) Uani 0.2 1 d D U P A 2
F16 F 0.6349(7) 0.3764(6) -0.0015(4) 0.061(3) Uani 0.5 1 d D U P A 1
F18A F 0.5583(12) 0.4240(14) 0.0265(11) 0.089(4) Uani 0.2 1 d D U P A 2
F17 F 0.7313(6) 0.4369(6) 0.0960(5) 0.086(3) Uani 0.5 1 d D U P A 1

loop_
_atom_site_aniso_label
_atom_site_aniso_U_11
_atom_site_aniso_U_22
_atom_site_aniso_U_33
_atom_site_aniso_U_23
_atom_site_aniso_U_13
_atom_site_aniso_U_12
Ru1 0.01901(10) 0.01708(9) 0.01559(10) -0.00128(7) 0.00538(7) 0.00122(7)
Zn1 0.02261(17) 0.03759(18) 0.02913(18) 0.00361(14) 0.00680(13) 0.00854(13)
Zn2 0.02775(17) 0.02033(15) 0.02523(16) 0.00341(12) 0.00362(13) 0.00358(12)
P1 0.0273(4) 0.0228(3) 0.0198(3) -0.0037(3) 0.0090(3) 0.0007(3)
P2 0.0213(3) 0.0164(3) 0.0182(3) 0.0002(2) 0.0021(2) 0.0018(2)
P3 0.0191(3) 0.0185(3) 0.0162(3) -0.0007(2) 0.0046(2) 0.0028(2)
C1 0.0438(19) 0.0287(15) 0.0393(17) 0.0106(13) 0.0037(14) 0.0074(13)
C2 0.0376(19) 0.075(2) 0.047(2) 0.0119(18) 0.0088(15) 0.0320(18)
C3 0.0228(14) 0.0259(13) 0.0281(14) 0.0005(11) 0.0119(11) 0.0027(10)
C4 0.0290(16) 0.0369(15) 0.0340(16) -0.0127(13) 0.0107(13) -0.0020(12)
C5 0.0317(17) 0.0399(17) 0.049(2) -0.0164(15) 0.0168(15) -0.0123(13)
C6 0.043(2) 0.0399(17) 0.053(2) -0.0034(15) 0.0282(17) -0.0109(14)
C7 0.0371(17) 0.0385(16) 0.0331(16) -0.0016(13) 0.0195(13) -0.0029(13)
C8 0.0272(15) 0.0263(13) 0.0281(15) -0.0047(11) 0.0125(11) 0.0014(11)
C9 0.0291(15) 0.0319(14) 0.0199(13) -0.0066(11) 0.0074(11) 0.0062(11)
C10 0.0320(16) 0.0294(14) 0.0255(14) -0.0033(11) 0.0075(12) 0.0055(11)
C11 0.051(2) 0.0319(15) 0.0310(16) 0.0008(12) 0.0115(14) 0.0108(13)
C12 0.056(2) 0.0464(18) 0.0329(17) -0.0010(14) 0.0098(15) 0.0266(16)
C13 0.0370(19) 0.057(2) 0.046(2) -0.0048(16) 0.0143(15) 0.0185(15)
C14 0.0367(17) 0.0384(16) 0.0391(18) -0.0056(13) 0.0195(14) 0.0053(13)
C15 0.0327(16) 0.0361(15) 0.0200(14) -0.0019(11) 0.0108(12) -0.0003(12)
C16 0.079(3) 0.0435(18) 0.0275(17) -0.0079(14) 0.0066(17) 0.0182(17)
C17 0.107(4) 0.064(3) 0.0281(19) -0.0160(18) 0.004(2) 0.023(2)
C18 0.077(3) 0.071(3) 0.0222(17) 0.0042(17) 0.0048(17) 0.010(2)
C19 0.077(3) 0.055(2) 0.0343(19) 0.0118(16) 0.0128(18) 0.0142(19)
C20 0.062(2) 0.0393(17) 0.0256(16) 0.0039(13) 0.0127(15) 0.0103(15)
C21 0.0196(13) 0.0189(12) 0.0258(14) -0.0031(10) 0.0002(10) 0.0031(9)
C22 0.0234(14) 0.0229(13) 0.0288(14) 0.0004(11) 0.0018(11) 0.0020(10)
C23 0.0290(15) 0.0198(13) 0.0442(18) 0.0007(12) 0.0019(13) 0.0009(11)
C24 0.0406(18) 0.0207(13) 0.0456(19) -0.0097(13) -0.0012(14) 0.0044(12)
C25 0.0413(18) 0.0324(15) 0.0275(15) -0.0087(12) -0.0021(13) 0.0067(13)
C26 0.0325(16) 0.0236(13) 0.0255(14) -0.0002(11) -0.0001(11) 0.0048(11)
C27 0.0216(13) 0.0230(12) 0.0217(13) 0.0027(10) 0.0010(10) 0.0057(10)
C28 0.0265(14) 0.0256(13) 0.0269(14) 0.0006(11) 0.0054(11) 0.0040(10)
C29 0.0396(18) 0.0298(14) 0.0372(17) -0.0013(12) 0.0105(14) 0.0115(12)
C30 0.0373(18) 0.0413(17) 0.058(2) 0.0083(15) 0.0241(16) 0.0139(14)
C31 0.0274(17) 0.0336(16) 0.082(3) 0.0046(16) 0.0199(17) 0.0023(13)
C32 0.0286(16) 0.0223(13) 0.0525(19) -0.0015(13) 0.0083(14) 0.0028(11)
C33 0.0315(15) 0.0210(12) 0.0197(13) 0.0016(10) 0.0053(11) 0.0054(10)
C34 0.0417(18) 0.0247(14) 0.0307(16) 0.0015(12) 0.0024(13) -0.0001(12)
C35 0.078(3) 0.0228(15) 0.046(2) 0.0089(14) 0.0125(19) 0.0003(15)
C36 0.088(3) 0.0353(18) 0.044(2) 0.0198(15) 0.0157(19) 0.0230(18)
C37 0.060(2) 0.0412(18) 0.0356(18) 0.0090(14) -0.0057(16) 0.0200(16)
C38 0.0381(17) 0.0262(14) 0.0340(16) 0.0031(12) -0.0022(13) 0.0058(12)
C39 0.0229(13) 0.0206(12) 0.0144(12) -0.0028(9) -0.0002(10) 0.0044(9)
C40 0.0296(15) 0.0269(13) 0.0191(13) -0.0010(10) 0.0063(11) 0.0056(11)
C41 0.0380(16) 0.0243(13) 0.0215(14) 0.0032(11) 0.0042(12) 0.0029(11)
C42 0.0376(17) 0.0217(13) 0.0276(15) -0.0007(11) -0.0012(12) 0.0101(11)
C43 0.0305(15) 0.0291(14) 0.0300(15) -0.0041(11) 0.0032(12) 0.0123(11)
C44 0.0237(14) 0.0236(12) 0.0216(13) -0.0016(10) 0.0036(10) 0.0045(10)
C45 0.0195(13) 0.0295(13) 0.0155(12) -0.0027(10) 0.0043(10) 0.0052(10)
C46 0.0286(15) 0.0250(13) 0.0221(13) -0.0040(10) 0.0035(11) 0.0068(10)
C47 0.0278(15) 0.0350(15) 0.0290(15) -0.0104(12) 0.0018(12) 0.0009(12)
C48 0.0245(15) 0.0502(18) 0.0256(15) -0.0030(13) -0.0036(12) 0.0103(13)
C49 0.0331(17) 0.0438(17) 0.0304(16) 0.0034(13) -0.0002(13) 0.0176(13)
C50 0.0274(15) 0.0269(13) 0.0242(14) 0.0011(11) 0.0048(11) 0.0076(11)
C51 0.0207(13) 0.0249(12) 0.0196(12) 0.0036(10) 0.0060(10) 0.0074(10)
C52 0.0288(15) 0.0379(15) 0.0219(14) -0.0024(11) 0.0059(11) 0.0007(12)
C53 0.0395(18) 0.060(2) 0.0215(15) -0.0009(14) 0.0117(13) 0.0055(15)
C54 0.0308(17) 0.0558(19) 0.0328(17) 0.0144(14) 0.0142(13) 0.0025(14)
C55 0.0276(16) 0.0350(15) 0.0347(16) 0.0070(12) 0.0071(12) -0.0016(12)
C56 0.0242(14) 0.0276(13) 0.0216(13) 0.0038(10) 0.0045(10) 0.0071(10)
F1 0.0357(12) 0.131(2) 0.0370(11) 0.0177(12) 0.0156(9) 0.0047(12)
F2 0.0436(13) 0.0811(16) 0.1025(19) 0.0030(14) 0.0246(13) 0.0277(12)
F3 0.0226(10) 0.134(2) 0.0419(12) -0.0066(12) -0.0036(9) 0.0080(11)
F7 0.0838(18) 0.121(2) 0.0585(15) -0.0448(15) 0.0390(13) 0.0016(15)
F8 0.0443(14) 0.132(2) 0.0704(16) -0.0253(15) 0.0346(12) 0.0065(13)
F9 0.271(5) 0.187(3) 0.138(3) 0.135(3) 0.177(3) 0.182(3)
F10 0.1001(19) 0.0512(12) 0.0814(16) -0.0323(12) -0.0242(14) 0.0482(13)
F11 0.0810(17) 0.0621(14) 0.141(2) 0.0408(14) 0.0712(17) 0.0516(13)
F12 0.0815(16) 0.0535(12) 0.0538(12) 0.0142(10) 0.0045(11) 0.0464(11)
F13 0.0672(14) 0.0297(9) 0.0610(13) -0.0030(9) -0.0033(10) 0.0183(9)
F14 0.0389(10) 0.0322(9) 0.0599(12) -0.0138(8) 0.0142(9) -0.0064(7)
F15 0.0756(14) 0.0389(10) 0.0394(11) -0.0159(8) 0.0221(10) 0.0043(9)
F19 0.0347(11) 0.0497(12) 0.134(2) -0.0358(13) 0.0176(13) -0.0103(9)
F20 0.0438(13) 0.142(2) 0.0547(14) 0.0236(14) 0.0138(11) -0.0293(14)
F21 0.0216(10) 0.0651(14) 0.1128(19) 0.0159(13) -0.0086(11) 0.0069(9)
F22 0.0459(12) 0.0335(10) 0.0997(17) 0.0116(10) -0.0002(11) 0.0215(9)
F23 0.0813(17) 0.0236(10) 0.144(2) 0.0003(12) -0.0547(17) 0.0031(10)
F24 0.149(3) 0.0560(14) 0.123(2) 0.0582(15) 0.087(2) 0.0523(16)
F16B 0.123(10) 0.028(3) 0.033(6) 0.003(3) 0.033(7) -0.010(5)
F17B 0.113(9) 0.045(5) 0.025(4) 0.012(3) 0.039(4) -0.002(7)
F18B 0.089(5) 0.070(7) 0.110(9) 0.024(6) 0.068(5) -0.009(5)
C57 0.0236(13) 0.0189(11) 0.0148(12) 0.0043(9) 0.0037(10) 0.0040(9)
C58 0.0229(14) 0.0306(13) 0.0188(13) 0.0014(10) 0.0056(10) 0.0042(10)
C59 0.0227(14) 0.0409(16) 0.0208(14) 0.0080(12) 0.0024(11) 0.0028(11)
C60 0.0299(16) 0.0305(14) 0.0240(14) 0.0065(11) -0.0052(11) -0.0072(11)
C61 0.0377(17) 0.0211(12) 0.0221(14) 0.0010(10) -0.0006(12) 0.0036(11)
C62 0.0243(14) 0.0235(12) 0.0228(13) 0.0031(10) 0.0038(10) 0.0087(10)
C63 0.0193(12) 0.0189(11) 0.0178(12) -0.0010(9) 0.0043(10) 0.0027(9)
C64 0.0242(14) 0.0220(12) 0.0237(13) 0.0015(10) 0.0086(11) 0.0082(10)
C65 0.0311(15) 0.0272(13) 0.0228(14) 0.0033(11) 0.0114(11) 0.0088(11)
C66 0.0347(16) 0.0230(13) 0.0269(14) 0.0078(11) 0.0075(12) 0.0078(11)
C67 0.0253(14) 0.0212(12) 0.0262(14) 0.0003(10) 0.0031(11) 0.0092(10)
C68 0.0196(13) 0.0248(12) 0.0214(13) -0.0008(10) 0.0058(10) 0.0058(10)
C69 0.0149(12) 0.0238(12) 0.0200(12) 0.0019(10) 0.0030(9) 0.0046(9)
C70 0.0200(13) 0.0245(12) 0.0209(13) 0.0020(10) 0.0046(10) 0.0046(10)
C71 0.0235(14) 0.0262(13) 0.0246(14) -0.0041(11) 0.0046(11) 0.0052(10)
C72 0.0359(16) 0.0344(15) 0.0201(14) -0.0038(11) 0.0108(12) 0.0053(12)
C73 0.0339(16) 0.0299(14) 0.0233(14) 0.0022(11) 0.0115(12) 0.0007(11)
C74 0.0257(14) 0.0224(12) 0.0228(13) -0.0022(10) 0.0057(11) 0.0021(10)
C75 0.0227(13) 0.0209(12) 0.0138(11) -0.0008(9) 0.0041(9) 0.0051(9)
C76 0.0236(13) 0.0209(12) 0.0192(13) 0.0000(10) 0.0055(10) 0.0052(10)
C77 0.0210(13) 0.0282(13) 0.0198(13) -0.0011(10) 0.0036(10) 0.0057(10)
C78 0.0251(14) 0.0316(14) 0.0235(14) 0.0010(11) 0.0011(11) 0.0125(11)
C79 0.0282(15) 0.0239(13) 0.0242(14) 0.0007(10) 0.0002(11) 0.0095(10)
C80 0.0225(13) 0.0205(12) 0.0253(13) 0.0020(10) 0.0038(10) 0.0031(10)
C81 0.0236(16) 0.073(2) 0.0350(18) 0.0079(16) 0.0031(13) -0.0014(15)
C82 0.060(2) 0.0328(16) 0.0422(19) -0.0115(14) -0.0023(16) 0.0108(14)
C83 0.057(2) 0.0493(19) 0.0424(19) 0.0198(16) 0.0320(17) 0.0276(17)
C84 0.048(2) 0.0335(16) 0.0382(18) 0.0072(13) 0.0125(15) 0.0209(14)
C85 0.0368(17) 0.0304(14) 0.0302(16) -0.0055(12) 0.0079(13) 0.0063(12)
C86 0.085(3) 0.0417(18) 0.0321(17) 0.0009(14) 0.0311(17) -0.0066(17)
C87 0.0198(14) 0.0414(16) 0.0399(17) 0.0002(13) 0.0056(12) 0.0043(12)
C88 0.0380(19) 0.0302(15) 0.058(2) 0.0089(15) 0.0003(16) 0.0136(13)
B1 0.0191(14) 0.0201(13) 0.0175(14) -0.0002(10) 0.0038(11) 0.0041(10)
F4A 0.083(5) 0.107(7) 0.147(10) -0.099(6) -0.012(5) -0.014(5)
F17A 0.091(10) 0.022(6) 0.044(7) 0.007(5) 0.029(7) 0.002(6)
F6A 0.151(7) 0.085(6) 0.069(5) -0.034(4) -0.007(5) 0.079(6)
F4 0.126(5) 0.0244(17) 0.078(4) -0.0134(19) 0.010(3) -0.002(2)
F18 0.133(6) 0.041(3) 0.049(5) 0.016(3) 0.037(4) 0.010(4)
F5 0.147(4) 0.081(3) 0.0274(19) -0.0245(19) -0.017(2) 0.067(3)
F5A 0.157(8) 0.071(4) 0.056(4) -0.017(3) 0.049(5) 0.031(5)
F6 0.058(2) 0.091(4) 0.115(5) -0.076(3) 0.022(3) 0.001(2)
F16A 0.075(11) 0.041(6) 0.048(9) -0.007(7) 0.043(7) -0.020(7)
F16 0.078(7) 0.063(4) 0.032(3) -0.003(3) 0.036(4) -0.014(6)
F18A 0.109(8) 0.098(12) 0.059(10) 0.039(7) 0.028(6) 0.019(8)
F17 0.081(4) 0.075(7) 0.070(5) 0.006(5) 0.025(4) -0.045(4)

loop_
_atom_type_symbol
_atom_type_description
_atom_type_scat_dispersion_real
_atom_type_scat_dispersion_imag
_atom_type_scat_source
C C 0.0033 0.0016 'International Tables Vol C Tables 4.2.6.8 and 6.1.1.4'
H H 0.0000 0.0000 'International Tables Vol C Tables 4.2.6.8 and 6.1.1.4'
B B 0.0013 0.0007 'International Tables Vol C Tables 4.2.6.8 and 6.1.1.4'
F F 0.0171 0.0103 'International Tables Vol C Tables 4.2.6.8 and 6.1.1.4'
P P 0.1023 0.0942 'International Tables Vol C Tables 4.2.6.8 and 6.1.1.4'
Ru Ru -1.2594 0.8363 'International Tables Vol C Tables 4.2.6.8 and 6.1.1.4'
Zn Zn 0.2839 1.4301 'International Tables Vol C Tables 4.2.6.8 and 6.1.1.4'

loop_
_geom_angle_atom_site_label_1
_geom_angle_atom_site_label_2
_geom_angle_atom_site_label_3
_geom_angle
_geom_angle_site_symmetry_1
_geom_angle_site_symmetry_3
_geom_angle_publ_flag
Zn2 Ru1 Zn1 65.198(12) . . ?
P1 Ru1 Zn1 80.47(2) . . ?
P1 Ru1 Zn2 95.336(19) . . ?
P2 Ru1 Zn1 147.397(19) . . ?
P2 Ru1 Zn2 83.805(18) . . ?
P2 Ru1 P1 93.25(2) . . ?
P3 Ru1 Zn1 87.992(19) . . ?
P3 Ru1 Zn2 89.656(18) . . ?
P3 Ru1 P1 164.08(2) . . ?
P3 Ru1 P2 102.32(2) . . ?
C3 Ru1 Zn1 53.14(7) . . ?
C3 Ru1 Zn2 117.54(7) . . ?
C3 Ru1 P1 67.56(7) . . ?
C3 Ru1 P2 151.52(7) . . ?
C3 Ru1 P3 96.73(7) . . ?
Ru1 Zn1 Zn2 54.881(10) . . ?
C2 Zn1 Ru1 161.34(12) . . ?
C2 Zn1 Zn2 106.74(11) . . ?
C2 Zn1 C3 142.05(13) . . ?
C3 Zn1 Ru1 54.88(7) . . ?
C3 Zn1 Zn2 109.08(7) . . ?
Ru1 Zn2 Zn1 59.921(11) . . ?
C1 Zn2 Ru1 179.40(10) . . ?
C1 Zn2 Zn1 119.57(10) . . ?
C8 P1 Ru1 82.77(8) . . ?
C8 P1 C9 106.74(13) . . ?
C8 P1 C15 106.01(13) . . ?
C9 P1 Ru1 116.10(9) . . ?
C9 P1 C15 104.22(13) . . ?
C15 P1 Ru1 134.35(10) . . ?
C21 P2 Ru1 113.80(8) . . ?
C21 P2 C27 104.34(11) . . ?
C27 P2 Ru1 127.99(8) . . ?
C33 P2 Ru1 102.21(9) . . ?
C33 P2 C21 108.14(12) . . ?
C33 P2 C27 97.81(12) . . ?
C39 P3 Ru1 111.57(8) . . ?
C39 P3 C45 101.93(11) . . ?
C39 P3 C51 104.47(11) . . ?
C45 P3 Ru1 115.57(8) . . ?
C51 P3 Ru1 122.79(8) . . ?
C51 P3 C45 97.79(11) . . ?
Zn2 C1 H1A 109.5 . . ?
Zn2 C1 H1B 109.5 . . ?
Zn2 C1 H1C 109.5 . . ?
H1A C1 H1B 109.5 . . ?
H1A C1 H1C 109.5 . . ?
H1B C1 H1C 109.5 . . ?
Zn1 C2 H2A 109.5 . . ?
Zn1 C2 H2B 109.5 . . ?
Zn1 C2 H2C 109.5 . . ?
H2A C2 H2B 109.5 . . ?
H2A C2 H2C 109.5 . . ?
H2B C2 H2C 109.5 . . ?
Zn1 C3 Ru1 71.98(8) . . ?
C4 C3 Ru1 139.71(19) . . ?
C4 C3 Zn1 107.0(2) . . ?
C8 C3 Ru1 99.90(17) . . ?
C8 C3 Zn1 113.09(18) . . ?
C8 C3 C4 116.1(2) . . ?
C3 C4 H4 119.9 . . ?
C5 C4 C3 120.3(3) . . ?
C5 C4 H4 119.9 . . ?
C4 C5 H5 119.2 . . ?
C4 C5 C6 121.6(3) . . ?
C6 C5 H5 119.2 . . ?
C5 C6 H6 120.1 . . ?
C7 C6 C5 119.8(3) . . ?
C7 C6 H6 120.1 . . ?
C6 C7 H7 120.8 . . ?
C6 C7 C8 118.4(3) . . ?
C8 C7 H7 120.8 . . ?
C3 C8 P1 104.72(18) . . ?
C7 C8 P1 131.5(2) . . ?
C7 C8 C3 123.6(2) . . ?
C10 C9 P1 119.6(2) . . ?
C14 C9 P1 121.4(2) . . ?
C14 C9 C10 119.0(3) . . ?
C9 C10 H10 119.7 . . ?
C11 C10 C9 120.6(3) . . ?
C11 C10 H10 119.7 . . ?
C10 C11 H11 120.1 . . ?
C12 C11 C10 119.8(3) . . ?
C12 C11 H11 120.1 . . ?
C11 C12 H12 119.7 . . ?
C11 C12 C13 120.5(3) . . ?
C13 C12 H12 119.7 . . ?
C12 C13 H13 119.9 . . ?
C12 C13 C14 120.1(3) . . ?
C14 C13 H13 119.9 . . ?
C9 C14 C13 119.9(3) . . ?
C9 C14 H14 120.0 . . ?
C13 C14 H14 120.0 . . ?
C16 C15 P1 122.2(2) . . ?
C20 C15 P1 119.0(2) . . ?
C20 C15 C16 118.8(3) . . ?
C15 C16 H16 120.3 . . ?
C15 C16 C17 119.5(3) . . ?
C17 C16 H16 120.3 . . ?
C16 C17 H17 119.5 . . ?
C18 C17 C16 120.9(3) . . ?
C18 C17 H17 119.5 . . ?
C17 C18 H18 120.0 . . ?
C17 C18 C19 120.1(3) . . ?
C19 C18 H18 120.0 . . ?
C18 C19 H19 120.3 . . ?
C18 C19 C20 119.4(3) . . ?
C20 C19 H19 120.3 . . ?
C15 C20 C19 121.3(3) . . ?
C15 C20 H20 119.4 . . ?
C19 C20 H20 119.4 . . ?
C22 C21 P2 118.24(19) . . ?
C26 C21 P2 122.43(19) . . ?
C26 C21 C22 118.8(2) . . ?
C21 C22 H22 119.6 . . ?
C23 C22 C21 120.8(3) . . ?
C23 C22 H22 119.6 . . ?
C22 C23 H23 120.0 . . ?
C24 C23 C22 119.9(3) . . ?
C24 C23 H23 120.0 . . ?
C23 C24 H24 120.2 . . ?
C23 C24 C25 119.7(3) . . ?
C25 C24 H24 120.2 . . ?
C24 C25 H25 119.5 . . ?
C24 C25 C26 120.9(3) . . ?
C26 C25 H25 119.5 . . ?
C21 C26 H26 120.0 . . ?
C25 C26 C21 119.9(3) . . ?
C25 C26 H26 120.0 . . ?
C28 C27 P2 115.81(19) . . ?
C32 C27 P2 125.8(2) . . ?
C32 C27 C28 118.3(2) . . ?
C27 C28 H28 119.5 . . ?
C29 C28 C27 120.9(2) . . ?
C29 C28 H28 119.5 . . ?
C28 C29 H29 119.9 . . ?
C28 C29 C30 120.2(3) . . ?
C30 C29 H29 119.9 . . ?
C29 C30 H30 120.1 . . ?
C31 C30 C29 119.8(3) . . ?
C31 C30 H30 120.1 . . ?
C30 C31 H31 119.7 . . ?
C30 C31 C32 120.7(3) . . ?
C32 C31 H31 119.7 . . ?
C27 C32 H32 120.0 . . ?
C31 C32 C27 120.1(3) . . ?
C31 C32 H32 120.0 . . ?
C34 C33 P2 116.3(2) . . ?
C34 C33 C38 118.5(2) . . ?
C38 C33 P2 124.7(2) . . ?
C33 C34 H34 119.4 . . ?
C35 C34 C33 121.2(3) . . ?
C35 C34 H34 119.4 . . ?
C34 C35 H35 120.0 . . ?
C34 C35 C36 120.1(3) . . ?
C36 C35 H35 120.0 . . ?
C35 C36 H36 120.1 . . ?
C35 C36 C37 119.7(3) . . ?
C37 C36 H36 120.1 . . ?
C36 C37 H37 119.8 . . ?
C36 C37 C38 120.5(3) . . ?
C38 C37 H37 119.8 . . ?
C33 C38 H38 120.1 . . ?
C37 C38 C33 119.9(3) . . ?
C37 C38 H38 120.1 . . ?
C40 C39 P3 118.25(19) . . ?
C44 C39 P3 123.27(19) . . ?
C44 C39 C40 118.5(2) . . ?
C39 C40 H40 119.6 . . ?
C41 C40 C39 120.8(2) . . ?
C41 C40 H40 119.6 . . ?
C40 C41 H41 119.9 . . ?
C42 C41 C40 120.2(3) . . ?
C42 C41 H41 119.9 . . ?
C41 C42 H42 120.2 . . ?
C41 C42 C43 119.7(2) . . ?
C43 C42 H42 120.2 . . ?
C42 C43 H43 119.6 . . ?
C42 C43 C44 120.7(3) . . ?
C44 C43 H43 119.6 . . ?
C39 C44 H44 119.9 . . ?
C43 C44 C39 120.1(2) . . ?
C43 C44 H44 119.9 . . ?
C46 C45 P3 123.8(2) . . ?
C50 C45 P3 117.97(19) . . ?
C50 C45 C46 118.2(2) . . ?
C45 C46 H46 119.7 . . ?
C47 C46 C45 120.7(3) . . ?
C47 C46 H46 119.7 . . ?
C46 C47 H47 119.7 . . ?
C48 C47 C46 120.5(3) . . ?
C48 C47 H47 119.7 . . ?
C47 C48 H48 120.2 . . ?
C47 C48 C49 119.6(3) . . ?
C49 C48 H48 120.2 . . ?
C48 C49 H49 120.0 . . ?
C48 C49 C50 120.1(3) . . ?
C50 C49 H49 120.0 . . ?
C45 C50 H50 119.5 . . ?
C49 C50 C45 120.9(3) . . ?
C49 C50 H50 119.5 . . ?
C52 C51 P3 120.21(19) . . ?
C52 C51 C56 117.9(2) . . ?
C56 C51 P3 121.83(19) . . ?
C51 C52 H52 119.7 . . ?
C53 C52 C51 120.6(3) . . ?
C53 C52 H52 119.7 . . ?
C52 C53 H53 119.6 . . ?
C52 C53 C54 120.8(3) . . ?
C54 C53 H53 119.6 . . ?
C53 C54 H54 120.3 . . ?
C55 C54 C53 119.4(3) . . ?
C55 C54 H54 120.3 . . ?
C54 C55 H55 119.9 . . ?
C54 C55 C56 120.2(3) . . ?
C56 C55 H55 119.9 . . ?
C51 C56 H56 119.4 . . ?
C55 C56 C51 121.1(2) . . ?
C55 C56 H56 119.4 . . ?
C58 C57 C62 115.6(2) . . ?
C58 C57 B1 121.2(2) . . ?
C62 C57 B1 122.9(2) . . ?
C57 C58 H58 118.7 . . ?
C59 C58 C57 122.7(2) . . ?
C59 C58 H58 118.7 . . ?
C58 C59 C81 118.1(3) . . ?
C60 C59 C58 120.5(3) . . ?
C60 C59 C81 121.4(3) . . ?
C59 C60 H60 120.9 . . ?
C61 C60 C59 118.2(2) . . ?
C61 C60 H60 120.9 . . ?
C60 C61 C62 120.9(2) . . ?
C60 C61 C82 119.1(2) . . ?
C62 C61 C82 120.0(3) . . ?
C57 C62 H62 119.0 . . ?
C61 C62 C57 122.0(2) . . ?
C61 C62 H62 119.0 . . ?
C64 C63 B1 122.4(2) . . ?
C68 C63 C64 115.4(2) . . ?
C68 C63 B1 121.9(2) . . ?
C63 C64 H64 118.9 . . ?
C65 C64 C63 122.2(2) . . ?
C65 C64 H64 118.9 . . ?
C64 C65 C83 119.8(2) . . ?
C66 C65 C64 121.0(2) . . ?
C66 C65 C83 119.2(2) . . ?
C65 C66 H66 121.1 . . ?
C67 C66 C65 117.8(2) . . ?
C67 C66 H66 121.1 . . ?
C66 C67 C68 121.0(2) . . ?
C66 C67 C84 119.7(2) . . ?
C68 C67 C84 119.2(2) . . ?
C63 C68 H68 118.7 . . ?
C67 C68 C63 122.5(2) . . ?
C67 C68 H68 118.7 . . ?
C70 C69 B1 124.3(2) . . ?
C74 C69 C70 115.3(2) . . ?
C74 C69 B1 120.3(2) . . ?
C69 C70 H70 119.0 . . ?
C71 C70 C69 122.1(2) . . ?
C71 C70 H70 119.0 . . ?
C70 C71 C85 117.8(2) . . ?
C72 C71 C70 121.2(2) . . ?
C72 C71 C85 121.0(2) . . ?
C71 C72 H72 121.0 . . ?
C71 C72 C73 117.9(2) . . ?
C73 C72 H72 121.0 . . ?
C72 C73 C86 120.0(2) . . ?
C74 C73 C72 120.6(2) . . ?
C74 C73 C86 119.4(2) . . ?
C69 C74 H74 118.6 . . ?
C73 C74 C69 122.8(2) . . ?
C73 C74 H74 118.6 . . ?
C76 C75 B1 121.9(2) . . ?
C80 C75 C76 115.3(2) . . ?
C80 C75 B1 122.3(2) . . ?
C75 C76 H76 118.8 . . ?
C77 C76 C75 122.4(2) . . ?
C77 C76 H76 118.8 . . ?
C76 C77 C78 120.8(2) . . ?
C76 C77 C87 119.1(2) . . ?
C78 C77 C87 120.1(2) . . ?
C77 C78 H78 120.9 . . ?
C79 C78 C77 118.2(2) . . ?
C79 C78 H78 120.9 . . ?
C78 C79 C80 120.7(2) . . ?
C78 C79 C88 120.8(2) . . ?
C80 C79 C88 118.4(2) . . ?
C75 C80 H80 118.7 . . ?
C79 C80 C75 122.5(2) . . ?
C79 C80 H80 118.7 . . ?
F1 C81 F2 105.4(3) . . ?
F1 C81 F3 106.0(3) . . ?
F1 C81 C59 112.3(3) . . ?
F2 C81 C59 112.5(3) . . ?
F3 C81 F2 107.1(3) . . ?
F3 C81 C59 113.0(3) . . ?
F4A C82 C61 114.5(5) . . ?
F4A C82 F6A 102.7(7) . . ?
F4A C82 F5A 114.8(7) . . ?
F6A C82 C61 108.5(4) . . ?
F4 C82 C61 113.0(4) . . ?
F4 C82 F5 102.0(4) . . ?
F5 C82 C61 111.4(3) . . ?
F5A C82 C61 112.5(3) . . ?
F5A C82 F6A 102.4(6) . . ?
F6 C82 C61 115.8(3) . . ?
F6 C82 F4 106.0(5) . . ?
F6 C82 F5 107.6(5) . . ?
F7 C83 F8 104.1(3) . . ?
F7 C83 C65 113.0(3) . . ?
F8 C83 C65 112.8(3) . . ?
F9 C83 F7 105.4(3) . . ?
F9 C83 F8 107.6(3) . . ?
F9 C83 C65 113.2(3) . . ?
F10 C84 C67 112.6(3) . . ?
F11 C84 F10 106.8(3) . . ?
F11 C84 F12 106.0(3) . . ?
F11 C84 C67 112.9(2) . . ?
F12 C84 F10 104.5(3) . . ?
F12 C84 C67 113.3(2) . . ?
F13 C85 C71 111.4(2) . . ?
F14 C85 F13 105.7(2) . . ?
F14 C85 C71 112.7(2) . . ?
F15 C85 F13 106.1(2) . . ?
F15 C85 F14 106.7(2) . . ?
F15 C85 C71 113.6(2) . . ?
F16B C86 F17B 109.9(9) . . ?
F16B C86 F18B 105.8(8) . . ?
F16B C86 C73 117.9(6) . . ?
F17B C86 F18B 106.2(8) . . ?
F17B C86 C73 110.5(7) . . ?
F18B C86 C73 105.8(5) . . ?
F17A C86 C73 116.6(11) . . ?
F17A C86 F18A 104.9(12) . . ?
F18 C86 C73 109.7(4) . . ?
F16A C86 C73 113.9(10) . . ?
F16A C86 F17A 107.4(12) . . ?
F16A C86 F18A 104.0(12) . . ?
F16 C86 C73 117.3(5) . . ?
F16 C86 F18 104.1(6) . . ?
F16 C86 F17 108.2(6) . . ?
F18A C86 C73 109.0(7) . . ?
F17 C86 C73 114.1(5) . . ?
F17 C86 F18 101.9(5) . . ?
F19 C87 F21 105.2(3) . . ?
F19 C87 C77 112.5(2) . . ?
F20 C87 F19 105.4(3) . . ?
F20 C87 F21 106.2(3) . . ?
F20 C87 C77 112.9(2) . . ?
F21 C87 C77 113.9(2) . . ?
F22 C88 F24 106.2(3) . . ?
F22 C88 C79 113.3(3) . . ?
F23 C88 F22 106.8(3) . . ?
F23 C88 F24 106.0(3) . . ?
F23 C88 C79 112.7(3) . . ?
F24 C88 C79 111.4(3) . . ?
C57 B1 C69 110.1(2) . . ?
C63 B1 C57 103.63(19) . . ?
C63 B1 C69 113.61(19) . . ?
C75 B1 C57 112.23(19) . . ?
C75 B1 C63 113.1(2) . . ?
C75 B1 C69 104.3(2) . . ?

loop_
_geom_bond_atom_site_label_1
_geom_bond_atom_site_label_2
_geom_bond_distance
_geom_bond_site_symmetry_2
_geom_bond_publ_flag
Ru1 Zn1 2.5503(4) . ?
Ru1 Zn2 2.4107(3) . ?
Ru1 P1 2.3871(7) . ?
Ru1 P2 2.3595(7) . ?
Ru1 P3 2.3285(6) . ?
Ru1 C3 2.194(3) . ?
Zn1 Zn2 2.6754(4) . ?
Zn1 C2 1.942(3) . ?
Zn1 C3 2.146(3) . ?
Zn2 C1 1.952(3) . ?
P1 C8 1.800(3) . ?
P1 C9 1.820(3) . ?
P1 C15 1.822(3) . ?
P2 C21 1.833(2) . ?
P2 C27 1.837(3) . ?
P2 C33 1.822(3) . ?
P3 C39 1.838(2) . ?
P3 C45 1.842(3) . ?
P3 C51 1.840(3) . ?
C1 H1A 0.9600 . ?
C1 H1B 0.9600 . ?
C1 H1C 0.9600 . ?
C2 H2A 0.9600 . ?
C2 H2B 0.9600 . ?
C2 H2C 0.9600 . ?
C3 C4 1.412(4) . ?
C3 C8 1.408(4) . ?
C4 H4 0.9300 . ?
C4 C5 1.384(4) . ?
C5 H5 0.9300 . ?
C5 C6 1.390(4) . ?
C6 H6 0.9300 . ?
C6 C7 1.381(4) . ?
C7 H7 0.9300 . ?
C7 C8 1.384(4) . ?
C9 C10 1.392(4) . ?
C9 C14 1.388(4) . ?
C10 H10 0.9300 . ?
C10 C11 1.385(4) . ?
C11 H11 0.9300 . ?
C11 C12 1.370(4) . ?
C12 H12 0.9300 . ?
C12 C13 1.378(5) . ?
C13 H13 0.9300 . ?
C13 C14 1.390(4) . ?
C14 H14 0.9300 . ?
C15 C16 1.386(4) . ?
C15 C20 1.375(4) . ?
C16 H16 0.9300 . ?
C16 C17 1.390(5) . ?
C17 H17 0.9300 . ?
C17 C18 1.360(5) . ?
C18 H18 0.9300 . ?
C18 C19 1.372(5) . ?
C19 H19 0.9300 . ?
C19 C20 1.384(4) . ?
C20 H20 0.9300 . ?
C21 C22 1.395(4) . ?
C21 C26 1.391(4) . ?
C22 H22 0.9300 . ?
C22 C23 1.393(4) . ?
C23 H23 0.9300 . ?
C23 C24 1.376(4) . ?
C24 H24 0.9300 . ?
C24 C25 1.382(4) . ?
C25 H25 0.9300 . ?
C25 C26 1.389(4) . ?
C26 H26 0.9300 . ?
C27 C28 1.397(3) . ?
C27 C32 1.392(4) . ?
C28 H28 0.9300 . ?
C28 C29 1.375(4) . ?
C29 H29 0.9300 . ?
C29 C30 1.376(4) . ?
C30 H30 0.9300 . ?
C30 C31 1.374(4) . ?
C31 H31 0.9300 . ?
C31 C32 1.385(4) . ?
C32 H32 0.9300 . ?
C33 C34 1.389(4) . ?
C33 C38 1.390(4) . ?
C34 H34 0.9300 . ?
C34 C35 1.371(4) . ?
C35 H35 0.9300 . ?
C35 C36 1.374(5) . ?
C36 H36 0.9300 . ?
C36 C37 1.376(5) . ?
C37 H37 0.9300 . ?
C37 C38 1.389(4) . ?
C38 H38 0.9300 . ?
C39 C40 1.395(3) . ?
C39 C44 1.393(3) . ?
C40 H40 0.9300 . ?
C40 C41 1.385(4) . ?
C41 H41 0.9300 . ?
C41 C42 1.378(4) . ?
C42 H42 0.9300 . ?
C42 C43 1.378(4) . ?
C43 H43 0.9300 . ?
C43 C44 1.389(4) . ?
C44 H44 0.9300 . ?
C45 C46 1.393(3) . ?
C45 C50 1.393(4) . ?
C46 H46 0.9300 . ?
C46 C47 1.382(4) . ?
C47 H47 0.9300 . ?
C47 C48 1.378(4) . ?
C48 H48 0.9300 . ?
C48 C49 1.383(4) . ?
C49 H49 0.9300 . ?
C49 C50 1.384(4) . ?
C50 H50 0.9300 . ?
C51 C52 1.392(4) . ?
C51 C56 1.392(3) . ?
C52 H52 0.9300 . ?
C52 C53 1.378(4) . ?
C53 H53 0.9300 . ?
C53 C54 1.379(4) . ?
C54 H54 0.9300 . ?
C54 C55 1.375(4) . ?
C55 H55 0.9300 . ?
C55 C56 1.381(4) . ?
C56 H56 0.9300 . ?
F1 C81 1.318(4) . ?
F2 C81 1.355(4) . ?
F3 C81 1.329(4) . ?
F7 C83 1.310(4) . ?
F8 C83 1.313(4) . ?
F9 C83 1.295(4) . ?
F10 C84 1.328(4) . ?
F11 C84 1.321(4) . ?
F12 C84 1.323(3) . ?
F13 C85 1.341(3) . ?
F14 C85 1.337(3) . ?
F15 C85 1.331(3) . ?
F19 C87 1.324(3) . ?
F20 C87 1.308(4) . ?
F21 C87 1.325(3) . ?
F22 C88 1.320(4) . ?
F23 C88 1.307(4) . ?
F24 C88 1.329(4) . ?
F16B C86 1.258(9) . ?
F17B C86 1.350(10) . ?
F18B C86 1.430(9) . ?
C57 C58 1.393(3) . ?
C57 C62 1.398(3) . ?
C57 B1 1.639(3) . ?
C58 H58 0.9300 . ?
C58 C59 1.385(4) . ?
C59 C60 1.384(4) . ?
C59 C81 1.503(4) . ?
C60 H60 0.9300 . ?
C60 C61 1.379(4) . ?
C61 C62 1.391(4) . ?
C61 C82 1.496(4) . ?
C62 H62 0.9300 . ?
C63 C64 1.399(3) . ?
C63 C68 1.396(3) . ?
C63 B1 1.639(4) . ?
C64 H64 0.9300 . ?
C64 C65 1.387(4) . ?
C65 C66 1.384(4) . ?
C65 C83 1.494(4) . ?
C66 H66 0.9300 . ?
C66 C67 1.379(4) . ?
C67 C68 1.383(4) . ?
C67 C84 1.494(4) . ?
C68 H68 0.9300 . ?
C69 C70 1.402(3) . ?
C69 C74 1.399(3) . ?
C69 B1 1.644(4) . ?
C70 H70 0.9300 . ?
C70 C71 1.392(3) . ?
C71 C72 1.381(4) . ?
C71 C85 1.496(4) . ?
C72 H72 0.9300 . ?
C72 C73 1.390(4) . ?
C73 C74 1.385(4) . ?
C73 C86 1.484(4) . ?
C74 H74 0.9300 . ?
C75 C76 1.399(3) . ?
C75 C80 1.399(3) . ?
C75 B1 1.631(4) . ?
C76 H76 0.9300 . ?
C76 C77 1.385(4) . ?
C77 C78 1.388(4) . ?
C77 C87 1.496(4) . ?
C78 H78 0.9300 . ?
C78 C79 1.376(4) . ?
C79 C80 1.390(4) . ?
C79 C88 1.500(4) . ?
C80 H80 0.9300 . ?
C82 F4A 1.298(4) . ?
C82 F6A 1.316(4) . ?
C82 F4 1.314(3) . ?
C82 F5 1.321(3) . ?
C82 F5A 1.309(4) . ?
C82 F6 1.307(3) . ?
C86 F17A 1.332(12) . ?
C86 F18 1.417(7) . ?
C86 F16A 1.327(11) . ?
C86 F16 1.309(7) . ?
C86 F18A 1.376(11) . ?
C86 F17 1.317(7) . ?
